data_4332971
loop_
_publ_author_name
'Matsushita, Yoshitaka'
'Sugiyama, Kazumasa'
'Ueda, Yutaka'

_publ_section_title
;
 Stabilization by a Divalent Transition Metal in Lead Indium Quaternary
 Selenide, Fe0.47Pb8.04In17.37Se34, and Specific Indium Coordination
;
_journal_issue 17
_journal_name_full 'Inorganic Chemistry'
_journal_page_first 6598
_journal_page_last 6600
_journal_paper_doi 10.1021/ic0611600
_journal_volume 45
_journal_year 2006
_chemical_formula_sum 'Fe0.47 In17.37 Pb8.04 Se34'
_chemical_formula_weight 6371.12
_chemical_name_systematic
;
 ?
;
_space_group_IT_number 11
_symmetry_space_group_name_Hall '-P 2yb'
_symmetry_space_group_name_H-M 'P 1 21/m 1'
_atom_sites_solution_hydrogens geom
_atom_sites_solution_primary direct
_atom_sites_solution_secondary difmap
_audit_creation_method SHELXL-97
_cell_angle_alpha 90.00
_cell_angle_beta 94.6427(3)
_cell_angle_gamma 90.00
_cell_formula_units_Z 1
_cell_length_a 13.2098(2)
_cell_length_b 4.06725(4)
_cell_length_c 28.3909(3)
_cell_measurement_temperature 293(2)
_cell_volume 1520.37(3)
_computing_structure_refinement 'SHELXL-97 (Sheldrick, 1997)'
_diffrn_ambient_temperature 293(2)
_diffrn_measured_fraction_theta_full 0.999
_diffrn_measured_fraction_theta_max 0.999
_diffrn_radiation_monochromator graphite
_diffrn_radiation_source 'fine-focus sealed tube'
_diffrn_radiation_type MoK\a
_diffrn_radiation_wavelength 0.71069
_diffrn_reflns_av_R_equivalents 0.0351
_diffrn_reflns_av_sigmaI/netI 0.0899
_diffrn_reflns_limit_h_max 18
_diffrn_reflns_limit_h_min -18
_diffrn_reflns_limit_k_max 5
_diffrn_reflns_limit_k_min -5
_diffrn_reflns_limit_l_max 40
_diffrn_reflns_limit_l_min -40
_diffrn_reflns_number 8965
_diffrn_reflns_theta_full 30.50
_diffrn_reflns_theta_max 30.50
_diffrn_reflns_theta_min 0.72
_exptl_absorpt_coefficient_mu 49.070
_exptl_absorpt_correction_T_max 0.0840
_exptl_absorpt_correction_T_min 0.0364
_exptl_crystal_colour Black
_exptl_crystal_density_diffrn 6.959
_exptl_crystal_density_method 'not measured'
_exptl_crystal_description Needle
_exptl_crystal_F_000 2679
_exptl_crystal_size_max 0.20
_exptl_crystal_size_mid 0.10
_exptl_crystal_size_min 0.10
_refine_diff_density_max 2.702
_refine_diff_density_min -2.679
_refine_diff_density_rms 0.402
_refine_ls_extinction_coef 0.000036(13)
_refine_ls_extinction_expression Fc^*^=kFc[1+0.001xFc^2^\l^3^/sin(2\q)]^-1/4^
_refine_ls_extinction_method SHELXL
_refine_ls_goodness_of_fit_ref 0.821
_refine_ls_hydrogen_treatment mixed
_refine_ls_matrix_type full
_refine_ls_number_parameters 188
_refine_ls_number_reflns 5239
_refine_ls_number_restraints 0
_refine_ls_restrained_S_all 0.821
_refine_ls_R_factor_all 0.0651
_refine_ls_R_factor_gt 0.0299
_refine_ls_shift/su_max 0.001
_refine_ls_shift/su_mean 0.000
_refine_ls_structure_factor_coef Fsqd
_refine_ls_weighting_details 'calc w=1/[\s^2^(Fo^2^)+(0.0231P)^2^+0.0000P] where P=(Fo^2^+2Fc^2^)/3'
_refine_ls_weighting_scheme calc
_refine_ls_wR_factor_gt 0.0580
_refine_ls_wR_factor_ref 0.0717
_reflns_number_gt 2827
_reflns_number_total 5239
_reflns_threshold_expression >2sigma(I)
_cod_data_source_file ic0611600sup1.cif
_cod_data_source_block fpise01
_cod_original_cell_volume 1520.36(3)
_cod_database_code 4332971

loop_
_symmetry_equiv_pos_as_xyz
'x, y, z'
'-x, y+1/2, -z'
'-x, -y, -z'
'x, -y-1/2, z'

loop_
_atom_site_label
_atom_site_type_symbol
_atom_site_fract_x
_atom_site_fract_y
_atom_site_fract_z
_atom_site_U_iso_or_equiv
_atom_site_adp_type
_atom_site_occupancy
_atom_site_symmetry_multiplicity
_atom_site_calc_flag
_atom_site_refinement_flags
Pb1 Pb 0.14173(7) 0.2500 0.62449(3) 0.0355(2) Uani 1 2 d S
Pb2 Pb 0.47467(7) 0.2500 0.63373(2) 0.0331(2) Uani 1 2 d S
Pb3 Pb 0.48809(6) 0.7500 0.13852(2) 0.02920(18) Uani 1 2 d S
Pb4 Pb 0.14483(6) 0.7500 0.12153(2) 0.03147(18) Uani 1 2 d S
In1 In 0.37571(8) 0.7500 0.49658(4) 0.0154(2) Uani 1 2 d S
In2 In 0.12560(9) 0.2500 0.48336(4) 0.0189(4) Uani 0.905(9) 2 d SP
Fe2 Fe 0.12560(9) 0.2500 0.48336(4) 0.0189(4) Uani 0.095(9) 2 d SP
In3 In 0.18990(9) 0.7500 0.33920(4) 0.0193(4) Uani 0.980(6) 2 d SP
Pb3' Pb 0.18990(9) 0.7500 0.33920(4) 0.0193(4) Uani 0.020(6) 2 d SP
In4 In 0.28838(10) 0.2500 0.24080(3) 0.0178(4) Uani 0.949(9) 2 d SP
Fe4 Fe 0.28838(10) 0.2500 0.24080(3) 0.0178(4) Uani 0.051(9) 2 d SP
In5 In 0.62757(10) 0.2500 0.25412(3) 0.0177(4) Uani 0.954(9) 2 d SP
Fe5 Fe 0.62757(10) 0.2500 0.25412(3) 0.0177(4) Uani 0.046(9) 2 d SP
In6 In 0.96641(9) 0.2500 0.25465(3) 0.0191(2) Uani 1 2 d S
In7 In 0.82155(10) 0.7500 0.16273(4) 0.0211(4) Uani 0.935(4) 2 d SP
In8 In 0.12732(9) 0.7500 -0.01996(4) 0.0220(4) Uani 0.960(9) 2 d SP
Fe8 Fe 0.12732(9) 0.7500 -0.01996(4) 0.0220(4) Uani 0.040(9) 2 d SP
In9 In 0.37639(8) 0.2500 -0.00540(4) 0.0154(2) Uani 1 2 d S
Se1 Se 0.20385(12) 0.7500 0.43481(5) 0.0162(3) Uani 1 2 d S
Se2 Se 0.54280(12) 0.7500 0.55588(5) 0.0124(3) Uani 1 2 d S
Se3 Se 0.29471(12) 0.2500 0.54581(5) 0.0132(3) Uani 1 2 d S
Se4 Se 0.93435(12) 0.2500 0.45211(5) 0.0139(3) Uani 1 2 d S
Se5 Se 0.68501(13) 0.2500 0.34317(5) 0.0148(3) Uani 1 2 d S
Se6 Se 0.33546(13) 0.2500 0.33073(5) 0.0173(3) Uani 1 2 d S
Se7 Se 0.04600(13) 0.2500 0.34011(5) 0.0185(4) Uani 1 2 d S
Se8 Se 0.84212(13) 0.2500 0.75887(5) 0.0175(4) Uani 1 2 d S
Se9 Se 0.49749(16) 0.7500 0.24936(6) 0.0177(3) Uani 1 2 d S
Se10 Se 0.16252(13) 0.2500 0.74046(5) 0.0163(3) Uani 1 2 d S
Se11 Se 0.96545(13) 0.2500 0.16358(5) 0.0161(3) Uani 1 2 d S
Se12 Se 0.67811(13) 0.2500 0.16830(5) 0.0158(3) Uani 1 2 d S
Se13 Se 0.32373(13) 0.2500 0.15363(5) 0.0146(3) Uani 1 2 d S
Se14 Se 0.06467(12) 0.2500 0.04780(5) 0.0129(3) Uani 1 2 d S
Se15 Se 0.29083(12) 0.7500 0.04241(5) 0.0132(3) Uani 1 2 d S
Se16 Se 0.53984(11) 0.2500 0.05614(5) 0.0124(3) Uani 1 2 d S
Se17 Se 0.79605(12) 0.7500 0.06862(5) 0.0160(3) Uani 1 2 d S

loop_
_atom_site_aniso_label
_atom_site_aniso_U_11
_atom_site_aniso_U_22
_atom_site_aniso_U_33
_atom_site_aniso_U_23
_atom_site_aniso_U_13
_atom_site_aniso_U_12
Pb1 0.0469(6) 0.0253(4) 0.0344(4) 0.000 0.0036(3) 0.000
Pb2 0.0426(5) 0.0222(4) 0.0366(4) 0.000 0.0161(3) 0.000
Pb3 0.0370(5) 0.0223(4) 0.0289(4) 0.000 0.0068(3) 0.000
Pb4 0.0413(5) 0.0233(4) 0.0293(4) 0.000 -0.0001(3) 0.000
In1 0.0129(6) 0.0135(5) 0.0197(5) 0.000 0.0006(4) 0.000
In2 0.0107(7) 0.0185(7) 0.0266(7) 0.000 -0.0033(5) 0.000
Fe2 0.0107(7) 0.0185(7) 0.0266(7) 0.000 -0.0033(5) 0.000
In3 0.0222(8) 0.0196(6) 0.0163(6) 0.000 0.0018(5) 0.000
Pb3' 0.0222(8) 0.0196(6) 0.0163(6) 0.000 0.0018(5) 0.000
In4 0.0259(8) 0.0167(6) 0.0112(5) 0.000 0.0034(4) 0.000
Fe4 0.0259(8) 0.0167(6) 0.0112(5) 0.000 0.0034(4) 0.000
In5 0.0282(8) 0.0153(5) 0.0098(5) 0.000 0.0024(4) 0.000
Fe5 0.0282(8) 0.0153(5) 0.0098(5) 0.000 0.0024(4) 0.000
In6 0.0248(6) 0.0188(5) 0.0131(5) 0.000 -0.0029(4) 0.000
In7 0.0238(8) 0.0209(7) 0.0186(7) 0.000 0.0016(5) 0.000
In8 0.0098(7) 0.0228(7) 0.0324(7) 0.000 -0.0048(5) 0.000
Fe8 0.0098(7) 0.0228(7) 0.0324(7) 0.000 -0.0048(5) 0.000
In9 0.0126(6) 0.0133(5) 0.0202(5) 0.000 0.0005(4) 0.000
Se1 0.0128(8) 0.0166(7) 0.0186(7) 0.000 -0.0015(6) 0.000
Se2 0.0142(8) 0.0120(7) 0.0112(6) 0.000 0.0013(6) 0.000
Se3 0.0119(8) 0.0129(7) 0.0152(7) 0.000 0.0029(6) 0.000
Se4 0.0126(8) 0.0153(7) 0.0137(7) 0.000 -0.0004(6) 0.000
Se5 0.0172(9) 0.0126(8) 0.0144(7) 0.000 0.0011(6) 0.000
Se6 0.0177(9) 0.0187(8) 0.0148(7) 0.000 -0.0038(6) 0.000
Se7 0.0217(9) 0.0232(8) 0.0105(7) 0.000 -0.0003(6) 0.000
Se8 0.0181(9) 0.0136(9) 0.0211(8) 0.000 0.0023(7) 0.000
Se9 0.0195(7) 0.0150(6) 0.0184(6) 0.000 0.0013(5) 0.000
Se10 0.0178(9) 0.0148(9) 0.0166(8) 0.000 0.0024(6) 0.000
Se11 0.0175(9) 0.0182(8) 0.0128(7) 0.000 0.0026(6) 0.000
Se12 0.0187(9) 0.0175(8) 0.0112(7) 0.000 0.0010(6) 0.000
Se13 0.0169(9) 0.0142(8) 0.0129(7) 0.000 0.0018(6) 0.000
Se14 0.0100(8) 0.0148(7) 0.0137(7) 0.000 -0.0008(5) 0.000
Se15 0.0138(8) 0.0114(7) 0.0150(7) 0.000 0.0049(6) 0.000
Se16 0.0139(8) 0.0128(7) 0.0105(6) 0.000 0.0009(6) 0.000
Se17 0.0142(9) 0.0172(8) 0.0164(7) 0.000 -0.0001(6) 0.000

loop_
_atom_type_symbol
_atom_type_description
_atom_type_scat_dispersion_real
_atom_type_scat_dispersion_imag
_atom_type_scat_source
Se Se -0.0929 2.2259 'International Tables Vol C Tables 4.2.6.8 and 6.1.1.4'
Fe Fe 0.3463 0.8444 'International Tables Vol C Tables 4.2.6.8 and 6.1.1.4'
In In -0.7276 1.3100 'International Tables Vol C Tables 4.2.6.8 and 6.1.1.4'
Pb Pb -3.3944 10.1111 'International Tables Vol C Tables 4.2.6.8 and 6.1.1.4'

loop_
_geom_angle_atom_site_label_1
_geom_angle_atom_site_label_2
_geom_angle_atom_site_label_3
_geom_angle
_geom_angle_site_symmetry_1
_geom_angle_site_symmetry_3
Se4 Pb1 Se4 82.46(4) 3_656 3_666
Se4 Pb1 Se3 71.91(4) 3_656 .
Se4 Pb1 Se3 71.91(4) 3_666 .
Se4 Pb1 Se5 145.12(5) 3_656 3_666
Se4 Pb1 Se5 88.13(3) 3_666 3_666
Se3 Pb1 Se5 73.24(4) . 3_666
Se4 Pb1 Se5 88.13(3) 3_656 3_656
Se4 Pb1 Se5 145.12(5) 3_666 3_656
Se3 Pb1 Se5 73.24(4) . 3_656
Se5 Pb1 Se5 80.64(5) 3_666 3_656
Se4 Pb1 Se10 134.68(3) 3_656 .
Se4 Pb1 Se10 134.68(3) 3_666 .
Se3 Pb1 Se10 135.18(5) . .
Se5 Pb1 Se10 72.96(4) 3_666 .
Se5 Pb1 Se10 72.96(4) 3_656 .
Se4 Pb1 Se7 67.22(3) 3_656 3_556
Se4 Pb1 Se7 113.36(4) 3_666 3_556
Se3 Pb1 Se7 137.29(3) . 3_556
Se5 Pb1 Se7 145.80(4) 3_666 3_556
Se5 Pb1 Se7 93.30(3) 3_656 3_556
Se10 Pb1 Se7 73.08(4) . 3_556
Se4 Pb1 Se7 113.36(4) 3_656 3_566
Se4 Pb1 Se7 67.22(3) 3_666 3_566
Se3 Pb1 Se7 137.29(3) . 3_566
Se5 Pb1 Se7 93.30(3) 3_666 3_566
Se5 Pb1 Se7 145.80(4) 3_656 3_566
Se10 Pb1 Se7 73.08(3) . 3_566
Se7 Pb1 Se7 72.96(4) 3_556 3_566
Se5 Pb2 Se5 83.99(5) 3_656 3_666
Se5 Pb2 Se2 87.85(3) 3_656 1_545
Se5 Pb2 Se2 144.74(5) 3_666 1_545
Se5 Pb2 Se2 144.74(5) 3_656 .
Se5 Pb2 Se2 87.85(3) 3_666 .
Se2 Pb2 Se2 79.32(3) 1_545 .
Se5 Pb2 Se3 72.16(4) 3_656 .
Se5 Pb2 Se3 72.16(4) 3_666 .
Se2 Pb2 Se3 72.68(4) 1_545 .
Se2 Pb2 Se3 72.68(4) . .
Se5 Pb2 Se9 78.83(4) 3_656 3_666
Se5 Pb2 Se9 78.83(4) 3_666 3_666
Se2 Pb2 Se9 132.92(3) 1_545 3_666
Se2 Pb2 Se9 132.92(3) . 3_666
Se3 Pb2 Se9 140.55(5) . 3_666
Se5 Pb2 Se6 149.79(4) 3_656 3_666
Se5 Pb2 Se6 92.58(4) 3_666 3_666
Se2 Pb2 Se6 110.65(4) 1_545 3_666
Se2 Pb2 Se6 64.61(3) . 3_666
Se3 Pb2 Se6 135.13(3) . 3_666
Se9 Pb2 Se6 71.07(4) 3_666 3_666
Se5 Pb2 Se6 92.58(4) 3_656 3_656
Se5 Pb2 Se6 149.79(4) 3_666 3_656
Se2 Pb2 Se6 64.61(3) 1_545 3_656
Se2 Pb2 Se6 110.65(4) . 3_656
Se3 Pb2 Se6 135.13(3) . 3_656
Se9 Pb2 Se6 71.07(4) 3_666 3_656
Se6 Pb2 Se6 75.50(4) 3_666 3_656
Se13 Pb3 Se13 84.29(5) . 1_565
Se13 Pb3 Se9 80.14(4) . .
Se13 Pb3 Se9 80.14(4) 1_565 .
Se13 Pb3 Se16 136.43(4) . 1_565
Se13 Pb3 Se16 82.84(3) 1_565 1_565
Se9 Pb3 Se16 137.38(2) . 1_565
Se13 Pb3 Se16 82.84(3) . .
Se13 Pb3 Se16 136.43(4) 1_565 .
Se9 Pb3 Se16 137.38(2) . .
Se16 Pb3 Se16 78.49(3) 1_565 .
Se13 Pb3 Se12 156.86(4) . 1_565
Se13 Pb3 Se12 95.13(3) 1_565 1_565
Se9 Pb3 Se12 76.99(4) . 1_565
Se16 Pb3 Se12 65.97(3) 1_565 1_565
Se16 Pb3 Se12 112.06(4) . 1_565
Se13 Pb3 Se12 95.13(3) . .
Se13 Pb3 Se12 156.86(4) 1_565 .
Se9 Pb3 Se12 76.99(4) . .
Se16 Pb3 Se12 112.06(4) 1_565 .
Se16 Pb3 Se12 65.97(3) . .
Se12 Pb3 Se12 76.43(4) 1_565 .
Se13 Pb3 Se15 68.05(3) . .
Se13 Pb3 Se15 68.05(3) 1_565 .
Se9 Pb3 Se15 136.37(5) . .
Se16 Pb3 Se15 68.51(3) 1_565 .
Se16 Pb3 Se15 68.51(3) . .
Se12 Pb3 Se15 133.03(3) 1_565 .
Se12 Pb3 Se15 133.03(3) . .
Se14 Pb4 Se14 83.76(4) . 1_565
Se14 Pb4 Se15 72.66(4) . .
Se14 Pb4 Se15 72.66(4) 1_565 .
Se14 Pb4 Se13 146.01(5) . 1_565
Se14 Pb4 Se13 88.80(3) 1_565 1_565
Se15 Pb4 Se13 73.46(4) . 1_565
Se14 Pb4 Se13 88.80(3) . .
Se14 Pb4 Se13 146.01(5) 1_565 .
Se15 Pb4 Se13 73.46(4) . .
Se13 Pb4 Se13 79.09(4) 1_565 .
Se14 Pb4 Se8 132.51(3) . 3_666
Se14 Pb4 Se8 132.51(3) 1_565 3_666
Se15 Pb4 Se8 138.43(5) . 3_666
Se13 Pb4 Se8 74.78(4) 1_565 3_666
Se13 Pb4 Se8 74.78(4) . 3_666
Se14 Pb4 Se11 68.27(3) . 1_455
Se14 Pb4 Se11 115.21(4) 1_565 1_455
Se15 Pb4 Se11 138.58(2) . 1_455
Se13 Pb4 Se11 143.00(4) 1_565 1_455
Se13 Pb4 Se11 92.26(3) . 1_455
Se8 Pb4 Se11 68.25(3) 3_666 1_455
Se14 Pb4 Se11 115.21(4) . 1_465
Se14 Pb4 Se11 68.27(3) 1_565 1_465
Se15 Pb4 Se11 138.58(2) . 1_465
Se13 Pb4 Se11 92.26(3) 1_565 1_465
Se13 Pb4 Se11 143.00(4) . 1_465
Se8 Pb4 Se11 68.25(3) 3_666 1_465
Se11 Pb4 Se11 73.20(4) 1_455 1_465
Se2 In1 Se3 90.89(5) . .
Se2 In1 Se3 90.89(5) . 1_565
Se3 In1 Se3 96.11(5) . 1_565
Se2 In1 Se1 179.62(6) . .
Se3 In1 Se1 89.37(5) . .
Se3 In1 Se1 89.37(5) 1_565 .
Se2 In1 Se2 90.10(4) . 3_666
Se3 In1 Se2 85.10(3) . 3_666
Se3 In1 Se2 178.43(5) 1_565 3_666
Se1 In1 Se2 89.65(5) . 3_666
Se2 In1 Se2 90.10(4) . 3_676
Se3 In1 Se2 178.43(5) . 3_676
Se3 In1 Se2 85.10(3) 1_565 3_676
Se1 In1 Se2 89.65(5) . 3_676
Se2 In1 Se2 93.68(5) 3_666 3_676
Se4 In2 Se1 103.06(5) 1_455 1_545
Se4 In2 Se1 103.06(5) 1_455 .
Se1 In2 Se1 97.34(7) 1_545 .
Se4 In2 Se3 159.60(7) 1_455 .
Se1 In2 Se3 90.26(5) 1_545 .
Se1 In2 Se3 90.26(5) . .
Se4 In2 Se4 84.72(5) 1_455 3_666
Se1 In2 Se4 170.53(6) 1_545 3_666
Se1 In2 Se4 85.97(3) . 3_666
Se3 In2 Se4 80.82(4) . 3_666
Se4 In2 Se4 84.72(5) 1_455 3_656
Se1 In2 Se4 85.97(3) 1_545 3_656
Se1 In2 Se4 170.53(6) . 3_656
Se3 In2 Se4 80.82(4) . 3_656
Se4 In2 Se4 89.43(5) 3_666 3_656
Se1 In3 Se8 175.17(7) . 3_666
Se1 In3 Se7 88.96(5) . .
Se8 In3 Se7 87.75(5) 3_666 .
Se1 In3 Se7 88.96(5) . 1_565
Se8 In3 Se7 87.75(5) 3_666 1_565
Se7 In3 Se7 93.79(7) . 1_565
Se1 In3 Se6 95.39(5) . 1_565
Se8 In3 Se6 87.95(5) 3_666 1_565
Se7 In3 Se6 175.62(6) . 1_565
Se7 In3 Se6 86.84(4) 1_565 1_565
Se1 In3 Se6 95.39(5) . .
Se8 In3 Se6 87.95(5) 3_666 .
Se7 In3 Se6 86.84(4) . .
Se7 In3 Se6 175.62(6) 1_565 .
Se6 In3 Se6 92.20(6) 1_565 .
Se13 In4 Se6 155.60(8) . .
Se13 In4 Se8 99.92(5) . 3_656
Se6 In4 Se8 95.78(5) . 3_656
Se13 In4 Se8 99.92(5) . 3_666
Se6 In4 Se8 95.78(5) . 3_666
Se8 In4 Se8 99.40(7) 3_656 3_666
Se13 In4 Se9 81.90(5) . .
Se6 In4 Se9 78.53(5) . .
Se8 In4 Se9 166.19(5) 3_656 .
Se8 In4 Se9 93.72(4) 3_666 .
Se13 In4 Se9 81.90(5) . 1_545
Se6 In4 Se9 78.53(5) . 1_545
Se8 In4 Se9 93.72(4) 3_656 1_545
Se8 In4 Se9 166.19(5) 3_666 1_545
Se9 In4 Se9 72.90(5) . 1_545
Se12 In5 Se5 148.00(7) . .
Se12 In5 Se9 99.66(5) . 1_545
Se5 In5 Se9 100.80(5) . 1_545
Se12 In5 Se9 99.66(5) . .
Se5 In5 Se9 100.80(5) . .
Se9 In5 Se9 99.79(8) 1_545 .
Se12 In5 Se10 76.84(5) . 3_666
Se5 In5 Se10 77.50(5) . 3_666
Se9 In5 Se10 166.41(5) 1_545 3_666
Se9 In5 Se10 93.76(4) . 3_666
Se12 In5 Se10 76.84(5) . 3_656
Se5 In5 Se10 77.50(5) . 3_656
Se9 In5 Se10 93.76(4) 1_545 3_656
Se9 In5 Se10 166.41(5) . 3_656
Se10 In5 Se10 72.68(4) 3_666 3_656
Se7 In6 Se11 156.17(8) 1_655 .
Se7 In6 Se10 99.53(5) 1_655 3_656
Se11 In6 Se10 95.79(5) . 3_656
Se7 In6 Se10 99.53(5) 1_655 3_666
Se11 In6 Se10 95.79(5) . 3_666
Se10 In6 Se10 99.55(7) 3_656 3_666
Se7 In6 Se8 81.39(5) 1_655 3_766
Se11 In6 Se8 79.92(5) . 3_766
Se10 In6 Se8 168.05(5) 3_656 3_766
Se10 In6 Se8 92.00(3) 3_666 3_766
Se7 In6 Se8 81.39(5) 1_655 3_756
Se11 In6 Se8 79.92(5) . 3_756
Se10 In6 Se8 92.00(3) 3_656 3_756
Se10 In6 Se8 168.05(5) 3_666 3_756
Se8 In6 Se8 76.30(4) 3_766 3_756
Se17 In7 Se10 177.15(7) . 3_666
Se17 In7 Se11 92.27(5) . 1_565
Se10 In7 Se11 89.68(5) 3_666 1_565
Se17 In7 Se11 92.27(5) . .
Se10 In7 Se11 89.68(5) 3_666 .
Se11 In7 Se11 93.92(7) 1_565 .
Se17 In7 Se12 91.46(5) . .
Se10 In7 Se12 86.59(5) 3_666 .
Se11 In7 Se12 176.27(6) 1_565 .
Se11 In7 Se12 86.18(4) . .
Se17 In7 Se12 91.46(5) . 1_565
Se10 In7 Se12 86.59(5) 3_666 1_565
Se11 In7 Se12 86.18(4) 1_565 1_565
Se11 In7 Se12 176.27(6) . 1_565
Se12 In7 Se12 93.47(7) . 1_565
Se14 In8 Se15 156.48(7) 3_565 .
Se14 In8 Se17 103.99(5) 3_565 3_665
Se15 In8 Se17 91.29(5) . 3_665
Se14 In8 Se17 103.99(5) 3_565 3_675
Se15 In8 Se17 91.29(5) . 3_675
Se17 In8 Se17 97.69(6) 3_665 3_675
Se14 In8 Se14 83.12(5) 3_565 .
Se15 In8 Se14 79.84(4) . .
Se17 In8 Se14 87.20(3) 3_665 .
Se17 In8 Se14 170.00(6) 3_675 .
Se14 In8 Se14 83.12(5) 3_565 1_565
Se15 In8 Se14 79.84(4) . 1_565
Se17 In8 Se14 170.00(6) 3_665 1_565
Se17 In8 Se14 87.20(3) 3_675 1_565
Se14 In8 Se14 86.68(5) . 1_565
Se16 In9 Se15 91.15(5) . .
Se16 In9 Se15 91.15(5) . 1_545
Se15 In9 Se15 95.87(5) . 1_545
Se16 In9 Se16 90.25(4) . 3_655
Se15 In9 Se16 178.39(6) . 3_655
Se15 In9 Se16 84.89(3) 1_545 3_655
Se16 In9 Se16 90.25(4) . 3_665
Se15 In9 Se16 84.89(3) . 3_665
Se15 In9 Se16 178.39(6) 1_545 3_665
Se16 In9 Se16 94.30(5) 3_655 3_665
Se16 In9 Se17 179.20(6) . 3_665
Se15 In9 Se17 88.31(5) . 3_665
Se15 In9 Se17 88.31(5) 1_545 3_665
Se16 In9 Se17 90.29(5) 3_655 3_665
Se16 In9 Se17 90.29(5) 3_665 3_665
In3 Se1 In2 120.85(4) . .
In3 Se1 Fe2 120.85(4) . 1_565
In2 Se1 Fe2 97.34(7) . 1_565
In3 Se1 In2 120.85(4) . 1_565
In2 Se1 In2 97.34(7) . 1_565
Fe2 Se1 In2 0.00(6) 1_565 1_565
In1 Se2 In1 89.90(4) . 3_666
In1 Se2 In1 89.90(4) . 3_676
In1 Se2 In1 93.68(5) 3_666 3_676
In1 Se2 Pb2 99.92(5) . .
In1 Se2 Pb2 92.752(19) 3_666 .
In1 Se2 Pb2 168.27(5) 3_676 .
In1 Se2 Pb2 99.92(5) . 1_565
In1 Se2 Pb2 168.27(5) 3_666 1_565
In1 Se2 Pb2 92.752(19) 3_676 1_565
Pb2 Se2 Pb2 79.32(3) . 1_565
In1 Se2 Se6 151.80(6) . 3_666
In1 Se2 Se6 108.95(5) 3_666 3_666
In1 Se2 Se6 108.95(5) 3_676 3_666
Pb2 Se2 Se6 59.58(3) . 3_666
Pb2 Se2 Se6 59.58(3) 1_565 3_666
In1 Se3 In1 96.11(5) 1_545 .
In1 Se3 In2 90.09(5) 1_545 .
In1 Se3 In2 90.09(5) . .
In1 Se3 Pb1 131.80(3) 1_545 .
In1 Se3 Pb1 131.80(3) . .
In2 Se3 Pb1 85.53(5) . .
In1 Se3 Pb2 95.67(5) 1_545 .
In1 Se3 Pb2 95.67(5) . .
In2 Se3 Pb2 171.37(6) . .
Pb1 Se3 Pb2 85.84(4) . .
Fe2 Se4 In2 0.00(5) 1_655 1_655
Fe2 Se4 Fe2 95.28(5) 1_655 3_666
In2 Se4 Fe2 95.28(5) 1_655 3_666
Fe2 Se4 In2 95.28(5) 1_655 3_666
In2 Se4 In2 95.28(5) 1_655 3_666
Fe2 Se4 In2 0.00(6) 3_666 3_666
Fe2 Se4 Fe2 95.28(5) 1_655 3_656
In2 Se4 Fe2 95.28(5) 1_655 3_656
Fe2 Se4 Fe2 89.43(5) 3_666 3_656
In2 Se4 Fe2 89.43(5) 3_666 3_656
Fe2 Se4 In2 95.28(5) 1_655 3_656
In2 Se4 In2 95.28(5) 1_655 3_656
Fe2 Se4 In2 89.43(5) 3_666 3_656
In2 Se4 In2 89.43(5) 3_666 3_656
Fe2 Se4 In2 0.00(5) 3_656 3_656
In5 Se5 Pb2 93.28(5) . 3_656
In5 Se5 Pb2 93.28(5) . 3_666
Pb2 Se5 Pb2 83.99(5) 3_656 3_666
In5 Se5 Pb1 115.83(5) . 3_666
Pb2 Se5 Pb1 150.64(5) 3_656 3_666
Pb2 Se5 Pb1 90.33(2) 3_666 3_666
In5 Se5 Pb1 115.83(5) . 3_656
Pb2 Se5 Pb1 90.33(2) 3_656 3_656
Pb2 Se5 Pb1 150.64(5) 3_666 3_656
Pb1 Se5 Pb1 80.64(5) 3_666 3_656
In4 Se6 Pb3' 88.45(5) . 1_545
In4 Se6 In3 88.45(5) . 1_545
Pb3' Se6 In3 0.00(5) 1_545 1_545
In4 Se6 In3 88.45(5) . .
Pb3' Se6 In3 92.20(6) 1_545 .
In3 Se6 In3 92.20(6) 1_545 .
In6 Se7 In3 102.65(5) 1_455 .
In6 Se7 Pb3' 102.65(5) 1_455 1_545
In3 Se7 Pb3' 93.79(7) . 1_545
In6 Se7 In3 102.65(5) 1_455 1_545
In3 Se7 In3 93.79(7) . 1_545
Pb3' Se7 In3 0.00(4) 1_545 1_545
In6 Se7 Pb1 91.52(5) 1_455 3_556
In3 Se7 Pb1 161.52(5) . 3_556
Pb3' Se7 Pb1 94.60(2) 1_545 3_556
In3 Se7 Pb1 94.60(2) 1_545 3_556
Fe4 Se8 In4 0.00(4) 3_656 3_656
Fe4 Se8 Fe4 99.40(7) 3_656 3_666
In4 Se8 Fe4 99.40(7) 3_656 3_666
Fe4 Se8 In4 99.40(7) 3_656 3_666
In4 Se8 In4 99.40(7) 3_656 3_666
Fe4 Se8 In4 0.00(5) 3_666 3_666
Fe4 Se8 Pb3' 87.57(5) 3_656 3_666
In4 Se8 Pb3' 87.57(5) 3_656 3_666
Fe4 Se8 Pb3' 87.57(5) 3_666 3_666
In4 Se8 Pb3' 87.57(5) 3_666 3_666
Fe4 Se8 In3 87.57(5) 3_656 3_666
In4 Se8 In3 87.57(5) 3_656 3_666
Fe4 Se8 In3 87.57(5) 3_666 3_666
In4 Se8 In3 87.57(5) 3_666 3_666
Pb3' Se8 In3 0.00(5) 3_666 3_666
Fe5 Se9 In5 0.0 1_565 1_565
Fe5 Se9 In5 99.79(8) 1_565 .
In5 Se9 In5 99.79(8) 1_565 .
Fe5 Se9 Pb3 91.37(5) 1_565 .
In5 Se9 Pb3 91.37(5) 1_565 .
In5 Se9 Pb3 91.37(5) . .
Fe5 Se9 Pb2 85.99(5) 1_565 3_666
In5 Se9 Pb2 85.99(5) 1_565 3_666
In5 Se9 Pb2 85.99(5) . 3_666
Pb3 Se9 Pb2 175.90(8) . 3_666
In6 Se10 In6 99.55(7) 3_656 3_666
In6 Se10 In7 86.86(5) 3_656 3_666
In6 Se10 In7 86.86(5) 3_666 3_666
In6 Se10 Pb1 92.89(4) 3_656 .
In6 Se10 Pb1 92.89(4) 3_666 .
In7 Se10 Pb1 179.60(7) 3_666 .
In6 Se10 Fe5 165.42(5) 3_656 3_666
In6 Se10 Fe5 93.61(3) 3_666 3_666
In7 Se10 Fe5 87.64(4) 3_666 3_666
Pb1 Se10 Fe5 92.68(4) . 3_666
In6 Se10 In5 165.42(5) 3_656 3_666
In6 Se10 In5 93.61(3) 3_666 3_666
In7 Se10 In5 87.64(4) 3_666 3_666
Pb1 Se10 In5 92.68(4) . 3_666
Fe5 Se10 In5 0.00(4) 3_666 3_666
In6 Se11 In7 87.52(5) . 1_545
In6 Se11 In7 87.52(5) . .
In7 Se11 In7 93.92(7) 1_545 .
In6 Se11 Pb4 113.76(5) . 1_655
In7 Se11 Pb4 157.85(5) 1_545 1_655
In7 Se11 Pb4 93.13(3) . 1_655
In6 Se11 Pb4 113.76(5) . 1_645
In7 Se11 Pb4 93.13(3) 1_545 1_645
In7 Se11 Pb4 157.85(5) . 1_645
Pb4 Se11 Pb4 73.20(4) 1_655 1_645
In6 Se11 Se14 158.66(7) . 1_655
In7 Se11 Se14 106.75(4) 1_545 1_655
In7 Se11 Se14 106.75(4) . 1_655
Pb4 Se11 Se14 51.10(3) 1_655 1_655
Pb4 Se11 Se14 51.10(3) 1_645 1_655
In5 Se12 In7 106.40(5) . .
In5 Se12 In7 106.40(5) . 1_545
In7 Se12 In7 93.47(7) . 1_545
In5 Se12 Pb3 89.56(5) . 1_545
In7 Se12 Pb3 160.62(6) . 1_545
In7 Se12 Pb3 92.43(3) 1_545 1_545
In5 Se12 Pb3 89.56(5) . .
In7 Se12 Pb3 92.43(3) . .
In7 Se12 Pb3 160.62(6) 1_545 .
Pb3 Se12 Pb3 76.43(4) 1_545 .
In4 Se13 Pb3 109.04(5) . 1_545
In4 Se13 Pb3 109.04(5) . .
Pb3 Se13 Pb3 84.29(5) 1_545 .
In4 Se13 Pb4 95.01(5) . 1_545
Pb3 Se13 Pb4 93.12(2) 1_545 1_545
Pb3 Se13 Pb4 155.35(5) . 1_545
In4 Se13 Pb4 95.01(5) . .
Pb3 Se13 Pb4 155.35(5) 1_545 .
Pb3 Se13 Pb4 93.12(2) . .
Pb4 Se13 Pb4 79.09(4) 1_545 .
Fe8 Se14 In8 0.00(5) 3_565 3_565
Fe8 Se14 Fe8 96.88(5) 3_565 1_545
In8 Se14 Fe8 96.88(5) 3_565 1_545
Fe8 Se14 In8 96.88(5) 3_565 1_545
In8 Se14 In8 96.88(5) 3_565 1_545
Fe8 Se14 In8 0.00(6) 1_545 1_545
Fe8 Se14 In8 96.88(5) 3_565 .
In8 Se14 In8 96.88(5) 3_565 .
Fe8 Se14 In8 86.68(5) 1_545 .
In8 Se14 In8 86.68(5) 1_545 .
In8 Se15 In9 90.89(5) . 1_565
In8 Se15 In9 90.89(5) . .
In9 Se15 In9 95.87(5) 1_565 .
In8 Se15 Pb4 87.89(5) . .
In9 Se15 Pb4 132.06(3) 1_565 .
In9 Se15 Pb4 132.06(3) . .
In8 Se15 Pb3 172.44(6) . .
In9 Se15 Pb3 94.18(4) 1_565 .
In9 Se15 Pb3 94.18(4) . .
Pb4 Se15 Pb3 84.55(4) . .
In9 Se16 In9 89.75(4) . 3_655
In9 Se16 In9 89.75(4) . 3_665
In9 Se16 In9 94.30(5) 3_655 3_665
In9 Se16 Pb3 105.56(5) . .
In9 Se16 Pb3 163.55(6) 3_655 .
In9 Se16 Pb3 91.80(2) 3_665 .
In9 Se16 Pb3 105.56(5) . 1_545
In9 Se16 Pb3 91.80(2) 3_655 1_545
In9 Se16 Pb3 163.55(6) 3_665 1_545
Pb3 Se16 Pb3 78.49(3) . 1_545
In9 Se16 Se12 157.10(6) . .
In9 Se16 Se12 105.59(5) 3_655 .
In9 Se16 Se12 105.59(5) 3_665 .
Pb3 Se16 Se12 58.01(3) . .
Pb3 Se16 Se12 58.01(3) 1_545 .
In7 Se17 Fe8 119.37(5) . 3_665
In7 Se17 In8 119.37(5) . 3_665
Fe8 Se17 In8 0.00(4) 3_665 3_665
In7 Se17 Fe8 119.37(5) . 3_675
Fe8 Se17 Fe8 97.69(6) 3_665 3_675
In8 Se17 Fe8 97.69(6) 3_665 3_675
In7 Se17 In8 119.37(5) . 3_675
Fe8 Se17 In8 97.69(6) 3_665 3_675
In8 Se17 In8 97.69(6) 3_665 3_675
Fe8 Se17 In8 0.00(4) 3_675 3_675
In7 Se17 In9 132.59(7) . 3_665
Fe8 Se17 In9 89.50(5) 3_665 3_665
In8 Se17 In9 89.50(5) 3_665 3_665
Fe8 Se17 In9 89.50(5) 3_675 3_665
In8 Se17 In9 89.50(5) 3_675 3_665

loop_
_geom_bond_atom_site_label_1
_geom_bond_atom_site_label_2
_geom_bond_distance
_geom_bond_site_symmetry_2
Pb1 Se4 3.0856(12) 3_656
Pb1 Se4 3.0856(12) 3_666
Pb1 Se3 3.1311(16) .
Pb1 Se5 3.1428(15) 3_666
Pb1 Se5 3.1428(15) 3_656
Pb1 Se10 3.2817(15) .
Pb1 Se7 3.4203(15) 3_556
Pb1 Se7 3.4203(15) 3_566
Pb2 Se5 3.0395(14) 3_656
Pb2 Se5 3.0395(14) 3_666
Pb2 Se2 3.1864(12) 1_545
Pb2 Se2 3.1864(12) .
Pb2 Se3 3.3048(16) .
Pb2 Se9 3.3097(18) 3_666
Pb2 Se6 3.3219(15) 3_666
Pb2 Se6 3.3219(15) 3_656
Pb3 Se13 3.0306(14) .
Pb3 Se13 3.0306(14) 1_565
Pb3 Se9 3.1390(18) .
Pb3 Se16 3.2144(11) 1_565
Pb3 Se16 3.2144(11) .
Pb3 Se12 3.2875(15) 1_565
Pb3 Se12 3.2875(15) .
Pb3 Se15 3.6174(16) .
Pb4 Se14 3.0462(12) .
Pb4 Se14 3.0462(12) 1_565
Pb4 Se15 3.0768(16) .
Pb4 Se13 3.1941(15) 1_565
Pb4 Se13 3.1941(15) .
Pb4 Se8 3.3861(16) 3_666
Pb4 Se11 3.4109(14) 1_455
Pb4 Se11 3.4109(14) 1_465
In1 Se2 2.6654(18) .
In1 Se3 2.7342(12) .
In1 Se3 2.7342(12) 1_565
In1 Se1 2.7541(19) .
In1 Se2 2.7879(12) 3_666
In1 Se2 2.7879(12) 3_676
In2 Se4 2.609(2) 1_455
In2 Se1 2.7081(14) 1_545
In2 Se1 2.7081(14) .
In2 Se3 2.7373(19) .
In2 Se4 2.8903(13) 3_666
In2 Se4 2.8903(13) 3_656
In3 Se1 2.7058(18) .
In3 Se8 2.7822(17) 3_666
In3 Se7 2.7853(15) .
In3 Se7 2.7853(15) 1_565
In3 Se6 2.8223(15) 1_565
In3 Se6 2.8223(15) .
In4 Se13 2.5553(17) .
In4 Se6 2.5786(17) .
In4 Se8 2.6665(14) 3_656
In4 Se8 2.6665(14) 3_666
In4 Se9 3.423(2) .
In4 Se9 3.423(2) 1_545
In5 Se12 2.5778(17) .
In5 Se5 2.5802(17) .
In5 Se9 2.6587(16) 1_545
In5 Se9 2.6587(16) .
In5 Se10 3.4320(17) 3_666
In5 Se10 3.4320(17) 3_656
In6 Se7 2.5651(18) 1_655
In6 Se11 2.5845(17) .
In6 Se10 2.6634(13) 3_656
In6 Se10 2.6634(13) 3_666
In6 Se8 3.2920(16) 3_766
In6 Se8 3.2920(16) 3_756
In7 Se17 2.6659(18) .
In7 Se10 2.7397(18) 3_666
In7 Se11 2.7824(15) 1_565
In7 Se11 2.7824(15) .
In7 Se12 2.7928(15) .
In7 Se12 2.7928(15) 1_565
In8 Se14 2.5947(19) 3_565
In8 Se15 2.6798(19) .
In8 Se17 2.7009(13) 3_665
In8 Se17 2.7009(13) 3_675
In8 Se14 2.9630(13) .
In8 Se14 2.9630(13) 1_565
In9 Se16 2.6652(18) .
In9 Se15 2.7392(12) .
In9 Se15 2.7393(12) 1_545
In9 Se16 2.7738(12) 3_655
In9 Se16 2.7738(12) 3_665
In9 Se17 2.7836(19) 3_665
Se1 Fe2 2.7081(14) 1_565
Se1 In2 2.7081(14) 1_565
Se2 In1 2.7879(12) 3_666
Se2 In1 2.7879(12) 3_676
Se2 Pb2 3.1864(12) 1_565
Se2 Se6 3.480(2) 3_666
Se3 In1 2.7342(12) 1_545
Se4 Fe2 2.609(2) 1_655
Se4 In2 2.609(2) 1_655
Se4 Fe2 2.8903(13) 3_666
Se4 In2 2.8903(13) 3_666
Se4 Fe2 2.8903(13) 3_656
Se4 In2 2.8903(13) 3_656
Se5 Pb2 3.0395(14) 3_656
Se5 Pb2 3.0395(14) 3_666
Se5 Pb1 3.1428(15) 3_666
Se5 Pb1 3.1428(15) 3_656
Se6 Pb3' 2.8223(15) 1_545
Se6 In3 2.8223(15) 1_545
Se7 In6 2.5651(18) 1_455
Se7 Pb3' 2.7853(15) 1_545
Se7 In3 2.7853(15) 1_545
Se7 Pb1 3.4203(15) 3_556
Se8 Fe4 2.6665(14) 3_656
Se8 In4 2.6665(14) 3_656
Se8 Fe4 2.6665(14) 3_666
Se8 In4 2.6665(14) 3_666
Se8 Pb3' 2.7822(17) 3_666
Se8 In3 2.7822(17) 3_666
Se9 Fe5 2.6587(16) 1_565
Se9 In5 2.6587(16) 1_565
Se9 Pb2 3.3097(18) 3_666
Se10 In6 2.6634(13) 3_656
Se10 In6 2.6634(13) 3_666
Se10 In7 2.7397(18) 3_666
Se10 Fe5 3.4320(17) 3_666
Se10 In5 3.4320(17) 3_666
Se11 In7 2.7824(15) 1_545
Se11 Pb4 3.4109(14) 1_655
Se11 Pb4 3.4109(14) 1_645
Se11 Se14 3.636(2) 1_655
Se12 In7 2.7928(15) 1_545
Se12 Pb3 3.2875(15) 1_545
Se13 Pb3 3.0306(14) 1_545
Se13 Pb4 3.1941(15) 1_545
Se14 Fe8 2.5947(19) 3_565
Se14 In8 2.5947(19) 3_565
Se14 Fe8 2.9630(13) 1_545
Se14 In8 2.9630(13) 1_545
Se15 In9 2.7392(12) 1_565
Se16 In9 2.7738(12) 3_655
Se16 In9 2.7738(12) 3_665
Se16 Pb3 3.2144(11) 1_545
Se17 Fe8 2.7009(13) 3_665
Se17 In8 2.7009(13) 3_665
Se17 Fe8 2.7009(13) 3_675
Se17 In8 2.7009(13) 3_675
Se17 In9 2.7836(19) 3_665
